data_7158003
loop_
_publ_author_name
'Hu, Yuanyuan'
'Wang, Zhen'
'Luo, Honggen'
'Jin, Hongwei'
'Liu, Yunkui'
'Zhou, Bingwei'

_publ_section_title
;
 NHC-catalyzed Truce-Smiles rearrangement of <i>N</i>-aryl methacrylamides
 for the synthesis of <i>trans</i>-cinnamides.
;
_journal_issue 17
_journal_name_full 'Organic &amp; biomolecular chemistry'
_journal_page_first 3834
_journal_page_last 3837
_journal_paper_doi 10.1039/d1ob00443c
_journal_volume 19
_journal_year 2021
_chemical_absolute_configuration rmad
_chemical_formula_moiety 'C11 H11 Br Cl N O'
_chemical_formula_sum 'C11 H11 Br Cl N O'
_chemical_formula_weight 288.57
_space_group_crystal_system orthorhombic
_space_group_IT_number 29
_space_group_name_Hall 'P 2c -2ac'
_space_group_name_H-M_alt 'P c a 21'
_atom_sites_solution_hydrogens geom
_atom_sites_solution_primary dual
_audit_creation_date 2020-10-20
_audit_creation_method
;
Olex2 1.2
(compiled 2018.05.29 svn.r3508 for OlexSys, GUI svn.r5506)
;
_audit_update_record
;
2021-02-22 deposited with the CCDC.	2021-03-31 downloaded from the CCDC.
;
_cell_angle_alpha 90
_cell_angle_beta 90
_cell_angle_gamma 90
_cell_formula_units_Z 4
_cell_length_a 9.7336(5)
_cell_length_b 9.4426(5)
_cell_length_c 12.9051(8)
_cell_measurement_reflns_used 4662
_cell_measurement_temperature 173(2)
_cell_measurement_theta_max 54.868
_cell_measurement_theta_min 2.980
_cell_volume 1186.11(11)
_computing_cell_refinement 'SAINT v8.37A (Bruker, 2015)'
_computing_data_reduction 'SAINT v8.37A (Bruker, 2015)'
_computing_molecular_graphics 'Olex2 (Dolomanov et al., 2009)'
_computing_publication_material 'Olex2 (Dolomanov et al., 2009)'
_computing_structure_refinement 'ShelXL (Sheldrick, 2015)'
_computing_structure_solution 'ShelXT (Sheldrick, 2015)'
_diffrn_ambient_temperature 173.0
_diffrn_measured_fraction_theta_full 0.983
_diffrn_measured_fraction_theta_max 0.984
_diffrn_measurement_device_type 'Bruker APEX-II CCD'
_diffrn_measurement_method '\f and \w scans'
_diffrn_radiation_type GaK\a
_diffrn_radiation_wavelength 1.34139
_diffrn_reflns_av_R_equivalents 0.0383
_diffrn_reflns_av_unetI/netI 0.0435
_diffrn_reflns_Laue_measured_fraction_full 0.983
_diffrn_reflns_Laue_measured_fraction_max 0.984
_diffrn_reflns_limit_h_max 11
_diffrn_reflns_limit_h_min -10
_diffrn_reflns_limit_k_max 6
_diffrn_reflns_limit_k_min -11
_diffrn_reflns_limit_l_max 15
_diffrn_reflns_limit_l_min -15
_diffrn_reflns_number 5057
_diffrn_reflns_point_group_measured_fraction_full 0.835
_diffrn_reflns_point_group_measured_fraction_max 0.829
_diffrn_reflns_theta_full 53.594
_diffrn_reflns_theta_max 54.844
_diffrn_reflns_theta_min 5.679
_diffrn_standards_number 0
_exptl_absorpt_coefficient_mu 4.460
_exptl_absorpt_correction_T_max 0.7508
_exptl_absorpt_correction_T_min 0.4809
_exptl_absorpt_correction_type multi-scan
_exptl_absorpt_process_details
'SADABS-2016/2 (Bruker,2016/2) was used for absorption correction. wR2(int) was 0.1265 before and 0.0607 after correction. The Ratio of minimum to maximum transmission is 0.6405. The \l/2 correction factor is Not present.'
_exptl_crystal_colour colourless
_exptl_crystal_density_diffrn 1.616
_exptl_crystal_description block
_exptl_crystal_F_000 576
_exptl_crystal_size_max 0.06
_exptl_crystal_size_mid 0.05
_exptl_crystal_size_min 0.02
_refine_diff_density_max 0.315
_refine_diff_density_min -0.431
_refine_diff_density_rms 0.059
_refine_ls_abs_structure_details
;
 Flack x determined using 673 quotients [(I+)-(I-)]/[(I+)+(I-)]
 (Parsons, Flack and Wagner, Acta Cryst. B69 (2013) 249-259).
;
_refine_ls_abs_structure_Flack 0.05(2)
_refine_ls_extinction_method none
_refine_ls_goodness_of_fit_ref 1.044
_refine_ls_hydrogen_treatment constr
_refine_ls_matrix_type full
_refine_ls_number_parameters 138
_refine_ls_number_reflns 1866
_refine_ls_number_restraints 1
_refine_ls_restrained_S_all 1.043
_refine_ls_R_factor_all 0.0283
_refine_ls_R_factor_gt 0.0278
_refine_ls_shift/su_max 0.003
_refine_ls_shift/su_mean 0.000
_refine_ls_structure_factor_coef Fsqd
_refine_ls_weighting_details 'w=1/[\s^2^(Fo^2^)+(0.0366P)^2^+0.2396P] where P=(Fo^2^+2Fc^2^)/3'
_refine_ls_weighting_scheme calc
_refine_ls_wR_factor_gt 0.0697
_refine_ls_wR_factor_ref 0.0702
_reflns_Friedel_coverage 0.604
_reflns_Friedel_fraction_full 0.671
_reflns_Friedel_fraction_max 0.657
_reflns_number_gt 1823
_reflns_number_total 1866
_reflns_threshold_expression 'I > 2\s(I)'
_cod_data_source_file d1ob00443c2.cif
_cod_data_source_block 2010167490
_cod_depositor_comments 'Adding full bibliography for 7158003.cif.'
_cod_database_code 7158003
_shelx_shelxl_version_number 2016/6
_shelx_space_group_comment
;
The symmetry employed for this shelxl refinement is uniquely defined
by the following loop, which should always be used as a source of
symmetry information in preference to the above space-group names.
They are only intended as comments.
;
_shelx_estimated_absorpt_t_max 0.916
_shelx_estimated_absorpt_t_min 0.776
_olex2_refinement_description
;
1. Fixed Uiso
 At 1.2 times of:
  All C(H) groups, All N(H) groups
 At 1.5 times of:
  All C(H,H,H) groups
2.a Aromatic/amide H refined with riding coordinates:
 N1(H1), C2(H2), C4(H4), C5(H5), C7(H7)
2.b Idealised Me refined as rotating group:
 C10(H10A,H10B,H10C), C11(H11A,H11B,H11C)
;
_olex2_submission_special_instructions 'No special instructions were received'

loop_
_space_group_symop_operation_xyz
'x, y, z'
'-x, -y, z+1/2'
'x+1/2, -y, z'
'-x+1/2, y, z+1/2'

loop_
_atom_site_label
_atom_site_type_symbol
_atom_site_fract_x
_atom_site_fract_y
_atom_site_fract_z
_atom_site_U_iso_or_equiv
_atom_site_adp_type
_atom_site_occupancy
_atom_site_site_symmetry_order
_atom_site_calc_flag
_atom_site_refinement_flags_posn
_atom_site_refinement_flags_adp
_atom_site_refinement_flags_occupancy
_atom_site_disorder_assembly
_atom_site_disorder_group
Br1 Br 0.77952(4) 0.48281(4) 0.36031(5) 0.04108(17) Uani 1 1 d . . . . .
Cl1 Cl 0.60058(11) 0.80706(11) 0.68666(9) 0.0475(3) Uani 1 1 d . . . . .
O1 O 0.7687(2) -0.0638(3) 0.4140(3) 0.0406(7) Uani 1 1 d . . . . .
N1 N 0.5419(3) -0.0328(3) 0.3869(3) 0.0337(9) Uani 1 1 d . . . . .
H1 H 0.467497 0.014958 0.403599 0.040 Uiso 1 1 calc R . . . .
C1 C 0.6687(4) 0.5027(4) 0.4809(3) 0.0297(8) Uani 1 1 d . . . . .
C2 C 0.6719(4) 0.6324(4) 0.5307(3) 0.0327(8) Uani 1 1 d . . . . .
H2 H 0.726263 0.708113 0.504924 0.039 Uiso 1 1 calc R . . . .
C3 C 0.5935(4) 0.6481(4) 0.6191(3) 0.0314(8) Uani 1 1 d . . . . .
C4 C 0.5110(4) 0.5399(5) 0.6559(4) 0.0367(9) Uani 1 1 d . . . . .
H4 H 0.455434 0.553363 0.715603 0.044 Uiso 1 1 calc R . . . .
C5 C 0.5109(4) 0.4116(4) 0.6038(4) 0.0345(9) Uani 1 1 d . . . . .
H5 H 0.454790 0.336877 0.629046 0.041 Uiso 1 1 calc R . . . .
C6 C 0.5904(4) 0.3887(4) 0.5158(3) 0.0294(8) Uani 1 1 d . . . . .
C7 C 0.5891(4) 0.2492(4) 0.4617(3) 0.0331(8) Uani 1 1 d . . . . .
H7 H 0.530762 0.238573 0.403227 0.040 Uiso 1 1 calc R . . . .
C8 C 0.6645(3) 0.1394(4) 0.4904(3) 0.0302(8) Uani 1 1 d . . . . .
C9 C 0.6626(4) 0.0058(4) 0.4276(4) 0.0313(9) Uani 1 1 d . . . . .
C10 C 0.7663(5) 0.1430(5) 0.5772(4) 0.0511(13) Uani 1 1 d . . . . .
H10A H 0.743137 0.069705 0.628084 0.077 Uiso 1 1 calc GR . . . .
H10B H 0.763915 0.236123 0.610618 0.077 Uiso 1 1 calc GR . . . .
H10C H 0.858645 0.125329 0.549782 0.077 Uiso 1 1 calc GR . . . .
C11 C 0.5303(4) -0.1517(5) 0.3156(4) 0.0440(10) Uani 1 1 d . . . . .
H11A H 0.547407 -0.118973 0.244715 0.066 Uiso 1 1 calc GR . . . .
H11B H 0.437684 -0.191962 0.320060 0.066 Uiso 1 1 calc GR . . . .
H11C H 0.598009 -0.224263 0.334080 0.066 Uiso 1 1 calc GR . . . .

loop_
_atom_site_aniso_label
_atom_site_aniso_U_11
_atom_site_aniso_U_22
_atom_site_aniso_U_33
_atom_site_aniso_U_23
_atom_site_aniso_U_13
_atom_site_aniso_U_12
Br1 0.0395(3) 0.0443(2) 0.0395(3) -0.0077(3) 0.0081(2) -0.00491(15)
Cl1 0.0557(6) 0.0398(5) 0.0470(5) -0.0182(5) -0.0091(5) 0.0041(4)
O1 0.0228(13) 0.0328(15) 0.066(2) -0.0109(16) 0.0023(13) 0.0010(11)
N1 0.0261(15) 0.0273(15) 0.048(3) -0.0087(14) -0.0028(13) -0.0016(11)
C1 0.0285(19) 0.0311(19) 0.030(2) 0.0018(15) -0.0044(18) 0.0034(14)
C2 0.0316(18) 0.0309(19) 0.035(2) 0.0026(16) -0.0071(16) -0.0014(15)
C3 0.033(2) 0.0295(17) 0.0316(19) -0.0059(16) -0.0074(14) 0.0045(15)
C4 0.036(2) 0.044(2) 0.030(2) 0.001(2) -0.0005(17) 0.0020(18)
C5 0.038(2) 0.032(2) 0.0332(19) 0.0035(19) -0.0023(16) -0.0045(18)
C6 0.0303(18) 0.0271(18) 0.0309(18) -0.0018(16) -0.0094(14) 0.0014(14)
C7 0.039(2) 0.0247(18) 0.035(2) -0.0008(16) -0.0084(16) -0.0026(15)
C8 0.0247(17) 0.0284(19) 0.037(2) -0.0016(16) -0.0024(15) -0.0035(14)
C9 0.024(2) 0.0258(19) 0.044(3) 0.0026(16) 0.0018(17) -0.0040(13)
C10 0.047(3) 0.040(2) 0.067(4) -0.012(2) -0.025(2) 0.0084(19)
C11 0.042(2) 0.036(2) 0.055(3) -0.012(2) -0.0073(19) -0.0036(16)

loop_
_atom_type_symbol
_atom_type_description
_atom_type_scat_dispersion_real
_atom_type_scat_dispersion_imag
_atom_type_scat_source
C C 0.0148 0.0070 'International Tables Vol C Tables 4.2.6.8 and 6.1.1.4'
H H 0.0000 0.0000 'International Tables Vol C Tables 4.2.6.8 and 6.1.1.4'
Br Br -0.9502 1.0410 'International Tables Vol C Tables 4.2.6.8 and 6.1.1.4'
Cl Cl 0.3294 0.5404 'International Tables Vol C Tables 4.2.6.8 and 6.1.1.4'
N N 0.0253 0.0136 'International Tables Vol C Tables 4.2.6.8 and 6.1.1.4'
O O 0.0412 0.0250 'International Tables Vol C Tables 4.2.6.8 and 6.1.1.4'

loop_
_geom_angle_atom_site_label_1
_geom_angle_atom_site_label_2
_geom_angle_atom_site_label_3
_geom_angle
_geom_angle_site_symmetry_1
_geom_angle_site_symmetry_3
_geom_angle_publ_flag
C9 N1 H1 119.1 . . ?
C9 N1 C11 121.8(3) . . ?
C11 N1 H1 119.1 . . ?
C2 C1 Br1 117.0(3) . . ?
C2 C1 C6 123.1(4) . . ?
C6 C1 Br1 119.8(3) . . ?
C1 C2 H2 121.1 . . ?
C3 C2 C1 117.8(4) . . ?
C3 C2 H2 121.1 . . ?
C2 C3 Cl1 119.1(3) . . ?
C2 C3 C4 121.6(4) . . ?
C4 C3 Cl1 119.3(3) . . ?
C3 C4 H4 120.7 . . ?
C3 C4 C5 118.7(4) . . ?
C5 C4 H4 120.7 . . ?
C4 C5 H5 118.9 . . ?
C4 C5 C6 122.1(4) . . ?
C6 C5 H5 118.9 . . ?
C1 C6 C7 122.4(4) . . ?
C5 C6 C1 116.6(4) . . ?
C5 C6 C7 121.0(4) . . ?
C6 C7 H7 118.1 . . ?
C8 C7 C6 123.9(3) . . ?
C8 C7 H7 118.1 . . ?
C7 C8 C9 120.1(4) . . ?
C7 C8 C10 124.0(4) . . ?
C10 C8 C9 115.5(3) . . ?
O1 C9 N1 122.2(4) . . ?
O1 C9 C8 120.9(4) . . ?
N1 C9 C8 116.9(3) . . ?
C8 C10 H10A 109.5 . . ?
C8 C10 H10B 109.5 . . ?
C8 C10 H10C 109.5 . . ?
H10A C10 H10B 109.5 . . ?
H10A C10 H10C 109.5 . . ?
H10B C10 H10C 109.5 . . ?
N1 C11 H11A 109.5 . . ?
N1 C11 H11B 109.5 . . ?
N1 C11 H11C 109.5 . . ?
H11A C11 H11B 109.5 . . ?
H11A C11 H11C 109.5 . . ?
H11B C11 H11C 109.5 . . ?

loop_
_geom_bond_atom_site_label_1
_geom_bond_atom_site_label_2
_geom_bond_distance
_geom_bond_site_symmetry_2
_geom_bond_publ_flag
Br1 C1 1.903(4) . ?
Cl1 C3 1.737(4) . ?
O1 C9 1.236(5) . ?
N1 H1 0.8800 . ?
N1 C9 1.338(5) . ?
N1 C11 1.456(5) . ?
C1 C2 1.383(6) . ?
C1 C6 1.394(5) . ?
C2 H2 0.9500 . ?
C2 C3 1.381(6) . ?
C3 C4 1.383(6) . ?
C4 H4 0.9500 . ?
C4 C5 1.385(6) . ?
C5 H5 0.9500 . ?
C5 C6 1.391(6) . ?
C6 C7 1.490(5) . ?
C7 H7 0.9500 . ?
C7 C8 1.323(5) . ?
C8 C9 1.500(5) . ?
C8 C10 1.497(6) . ?
C10 H10A 0.9800 . ?
C10 H10B 0.9800 . ?
C10 H10C 0.9800 . ?
C11 H11A 0.9800 . ?
C11 H11B 0.9800 . ?
C11 H11C 0.9800 . ?
